data_7132316
loop_
_publ_author_name
'Wang, Junjiao'
'Shang, Yongwei'
'Zhao, Xiujuan'
'Cui, Zhenli'
'Li, Yang'
'Wang, Ke-Hu'
'Huang, Danfeng'
'Hu, Yulai'
'Wang, Na'
'Feng, Lei'

_publ_section_title
;
 The Cyclization/Rearrangement of \a-Hydroxy Ketones with Trifluoromethyl
 N-acylhydrazones to Synthesize Multi-substituted
 Trifluoromethyloxazolines
;
_journal_name_full 'Chemical Communications'
_journal_paper_doi 10.1039/D3CC03854H
_journal_year 2023
_chemical_formula_moiety 'C18 H15 F3 N2 O2'
_chemical_formula_sum 'C18 H15 F3 N2 O2'
_chemical_formula_weight 696.64
_space_group_crystal_system monoclinic
_space_group_IT_number 9
_space_group_name_Hall 'C -2yc'
_space_group_name_H-M_alt 'C 1 c 1'
_atom_sites_solution_hydrogens geom
_atom_sites_solution_primary dual
_audit_creation_date 2021-10-12
_audit_creation_method
;
Olex2 1.3
(compiled 2020.11.12 svn.r5f609507 for OlexSys, GUI svn.r6408)
;
_audit_update_record
;
2022-03-04 deposited with the CCDC.	2023-11-08 downloaded from the CCDC.
;
_cell_angle_alpha 90
_cell_angle_beta 97.3100(10)
_cell_angle_gamma 90
_cell_formula_units_Z 16
_cell_length_a 14.6254(2)
_cell_length_b 14.0014(2)
_cell_length_c 33.2503(4)
_cell_measurement_reflns_used 37802
_cell_measurement_temperature 300.51(10)
_cell_measurement_theta_max 77.2120
_cell_measurement_theta_min 2.7090
_cell_volume 6753.53(16)
_computing_cell_refinement 'CrysAlisPro 1.171.41.113a (Rigaku OD, 2021)'
_computing_data_collection 'CrysAlisPro 1.171.41.113a (Rigaku OD, 2021)'
_computing_data_reduction 'CrysAlisPro 1.171.41.113a (Rigaku OD, 2021)'
_computing_molecular_graphics 'Olex2 1.3 (Dolomanov et al., 2009)'
_computing_publication_material 'Olex2 1.3 (Dolomanov et al., 2009)'
_computing_structure_refinement 'SHELXL 2018/3 (Sheldrick, 2015)'
_computing_structure_solution 'SHELXT 2018/2 (Sheldrick, 2018)'
_diffrn_ambient_environment air
_diffrn_ambient_temperature 300.51(10)
_diffrn_detector 'Hybrid Pixel Array Detector'
_diffrn_detector_area_resol_mean 10.0000
_diffrn_detector_type HyPix
_diffrn_measured_fraction_theta_full 0.999
_diffrn_measured_fraction_theta_max 0.967
_diffrn_measurement_details
;
List of Runs (angles in degrees, time in seconds):

  # Type    Start    End  Width  t~exp~   \w     \q     \k     \f   Frames
#--------------------------------------------------------------------------
  1  \w    -26.00  23.00   0.50    0.05    --   47.57 -19.00  90.00   98
  2  \w     45.00 110.00   0.50    0.05    --   47.57  48.00   9.00  130
  3  \w    145.00 170.00   0.50    0.14    --  107.75  48.00   9.00   50
  4  \w    107.00 175.00   0.50    0.14    --  107.75  37.00 -60.00  136
  5  \w    -17.00  19.00   0.50    0.05    --   47.57 -48.00-138.00   72
  6  \w    -27.00   8.00   0.50    0.05    --   47.57 -19.00  60.00   70
  7  \w     35.00  60.00   0.50    0.14    --  107.75 -57.00 -90.00   50
  8  \w     41.00 100.00   0.50    0.14    --  107.75 -77.00-180.00  118
  9  \w     36.00  61.00   0.50    0.14    --  107.75 -57.00   0.00   50
 10  \w     36.00  68.00   0.50    0.14    --  107.75 -77.00  30.00   64
 11  \w     35.00  62.00   0.50    0.14    --  107.75 -57.00  90.00   54
 12  \w     39.00  98.00   0.50    0.14    --  107.75 -77.00  60.00  118
 13  \w    -60.00 -28.00   0.50    0.14    -- -100.00  57.00-150.00   64
 14  \w    -69.00 -29.00   0.50    0.14    -- -100.00  57.00-180.00   80
 15  \w    -67.00 -31.00   0.50    0.14    -- -100.00  57.00 -60.00   72
 16  \w    -61.00 -30.00   0.50    0.14    -- -100.00  57.00 -30.00   62
 17  \w    -56.00 -30.00   0.50    0.14    -- -100.00  57.00  30.00   52
 18  \w    -57.00 -29.00   0.50    0.14    -- -100.00  48.00   9.00   56
 19  \w    -60.00 -27.00   0.50    0.14    -- -100.00  57.00 120.00   66
 20  \w    -57.00 -29.00   0.50    0.05    --  -47.57  48.00   9.00   56
 21  \w   -170.00 -99.00   0.50    0.14    -- -100.00 -37.00 120.00  142
 22  \w   -163.00-137.00   0.50    0.14    -- -100.00 -99.00   0.00   52
 23  \w   -125.00 -97.00   0.50    0.14    -- -100.00 -99.00   0.00   56
 24  \w   -116.00 -38.00   0.50    0.05    --  -47.57 -48.00-138.00  156
 25  \w   -168.00 -87.00   0.50    0.14    -- -100.00 -48.00-138.00  162
 26  \w   -119.00 -93.00   0.50    0.05    --  -47.57 -48.00-138.00   52
 27  \w     -8.00  19.00   0.50    0.05    --  -47.57  19.00   0.00   54
 28  \w    -48.00 -23.00   0.50    0.05    --  -47.57 125.00 120.00   50
 29  \w    -95.00 -34.00   0.50    0.05    --  -47.57 -57.00 120.00  122
 30  \w   -121.00 -85.00   0.50    0.05    --  -47.57 -37.00  30.00   72
 31  \w    -93.00 -66.00   0.50    0.05    --  -47.57 125.00 120.00   54
 32  \w    -78.00 -36.00   0.50    0.05    --  -47.57 -37.00  30.00   84
 33  \w    -25.00  23.00   0.50    0.05    --   47.57 -19.00 -30.00   96
 34  \w     49.00  75.00   0.50    0.05    --   47.57  57.00 120.00   52
 35  \w   -171.00 -87.00   0.50    0.14    -- -100.00 -47.00 147.17  168
 36  \w   -134.00 -83.00   0.50    0.14    -- -100.00 -77.00  90.00  102
 37  \w   -169.00-135.00   0.50    0.14    -- -100.00 -19.00 -60.00   68
 38  \w   -172.00-141.00   0.50    0.14    -- -100.00 -57.00   0.00   62
 39  \w   -131.00 -86.00   0.50    0.14    -- -100.00 -57.00   0.00   90
 40  \w   -126.00 -99.00   0.50    0.14    -- -100.00 -19.00 -60.00   54
 41  \w   -112.00 -86.00   0.50    0.14    -- -100.00 -50.00 136.93   52
 42  \w   -167.00-141.00   0.50    0.14    -- -100.00 -77.00  90.00   52
 43  \w   -110.00 -84.00   0.50    0.14    -- -100.00 -61.00 115.03   52
 44  \w   -109.00 -83.00   0.50    0.14    -- -100.00 -63.00 130.75   52
 45  \w    -69.00 -44.00   0.50    0.14    -- -100.00  57.00   0.00   50
 46  \w   -108.00 -82.00   0.50    0.14    -- -100.00 -65.00 114.30   52
 47  \w   -152.00-127.00   0.50    0.14    -- -100.00 -19.00 150.00   50
 48  \w   -163.00 -85.00   0.50    0.14    -- -100.00 -57.00  83.62  156
 49  \w   -136.00-110.00   0.50    0.14    -- -100.00-125.00 -30.00   52
 50  \w   -117.00 -88.00   0.50    0.14    -- -100.00 -37.00 150.00   58
 51  \w   -108.00 -83.00   0.50    0.14    -- -100.00 -63.00 143.42   50
 52  \w   -164.00-138.00   0.50    0.14    -- -100.00 -75.00 137.89   52
 53  \w   -150.00-124.00   0.50    0.14    -- -100.00 -59.00 110.36   52
 54  \w   -110.00 -84.00   0.50    0.14    -- -100.00 -59.00 110.36   52
 55  \w   -112.00 -82.00   0.50    0.14    -- -100.00 -65.00 101.66   60
 56  \w   -151.00-125.00   0.50    0.14    -- -100.00 -72.00 161.87   52
 57  \w   -102.00 -77.00   0.50    0.14    -- -100.00 -77.00 148.76   50
 58  \w   -110.00 -85.00   0.50    0.14    -- -100.00 -55.00 128.23   50
 59  \w    -79.00 -30.00   0.50    0.14    -- -100.00 125.00-150.00   98
 60  \w   -104.00 -79.00   0.50    0.14    -- -100.00 -72.00 161.87   50
 61  \w   -105.00 -80.00   0.50    0.14    -- -100.00 -70.00 115.65   50
 62  \w   -166.00-102.00   0.50    0.14    -- -100.00 -57.00  60.00  128
 63  \w   -103.00 -78.00   0.50    0.14    -- -100.00 -75.00 137.89   50
 64  \w     37.00 103.00   0.50    0.14    --  107.75 -99.00 -90.00  132
 65  \w     96.00 132.00   0.50    0.14    --  107.75  57.00 150.00   72
 66  \w     76.00 102.00   0.50    0.14    --  107.75 -77.00  60.00   52
 67  \w    121.00 174.00   0.50    0.14    --  107.75 125.00 -30.00  106
 68  \w     76.00 102.00   0.50    0.14    --  107.75 125.00 -30.00   52
;
_diffrn_measurement_device 'four-circle diffractometer'
_diffrn_measurement_device_type 'ROD, Synergy Custom system, HyPix'
_diffrn_measurement_method '\w scans'
_diffrn_orient_matrix_type 'CrysAlisPro convention (1999,Acta A55,543-557)'
_diffrn_orient_matrix_UB_11 -0.0930423000
_diffrn_orient_matrix_UB_12 0.0295785000
_diffrn_orient_matrix_UB_13 0.0133632000
_diffrn_orient_matrix_UB_21 -0.0510815000
_diffrn_orient_matrix_UB_22 -0.0591240000
_diffrn_orient_matrix_UB_23 -0.0349103000
_diffrn_orient_matrix_UB_31 0.0031581000
_diffrn_orient_matrix_UB_32 -0.0879557000
_diffrn_orient_matrix_UB_33 0.0280142000
_diffrn_radiation_monochromator mirror
_diffrn_radiation_probe x-ray
_diffrn_radiation_type 'Cu K\a'
_diffrn_radiation_wavelength 1.54184
_diffrn_reflns_av_R_equivalents 0.0514
_diffrn_reflns_av_unetI/netI 0.0289
_diffrn_reflns_Laue_measured_fraction_full 0.999
_diffrn_reflns_Laue_measured_fraction_max 0.967
_diffrn_reflns_limit_h_max 18
_diffrn_reflns_limit_h_min -18
_diffrn_reflns_limit_k_max 17
_diffrn_reflns_limit_k_min -17
_diffrn_reflns_limit_l_max 41
_diffrn_reflns_limit_l_min -39
_diffrn_reflns_number 57519
_diffrn_reflns_point_group_measured_fraction_full 0.946
_diffrn_reflns_point_group_measured_fraction_max 0.893
_diffrn_reflns_theta_full 67.684
_diffrn_reflns_theta_max 77.467
_diffrn_reflns_theta_min 2.680
_diffrn_source 'Rotating-anode X-ray tube'
_diffrn_source_type 'Rigaku (Cu) X-ray Source'
_exptl_absorpt_coefficient_mu 0.966
_exptl_absorpt_correction_T_max 1.00000
_exptl_absorpt_correction_T_min 0.49799
_exptl_absorpt_correction_type multi-scan
_exptl_absorpt_process_details
;
CrysAlisPro 1.171.41.113a (Rigaku Oxford Diffraction, 2021)
Empirical absorption correction using spherical harmonics,
implemented in SCALE3 ABSPACK scaling algorithm.
;
_exptl_crystal_colour 'clear light colourless'
_exptl_crystal_colour_lustre clear
_exptl_crystal_colour_modifier light
_exptl_crystal_colour_primary colourless
_exptl_crystal_density_diffrn 1.370
_exptl_crystal_description block
_exptl_crystal_F_000 2880
_exptl_crystal_size_max 0.14
_exptl_crystal_size_mid 0.12
_exptl_crystal_size_min 0.11
_refine_diff_density_max 0.192
_refine_diff_density_min -0.168
_refine_diff_density_rms 0.036
_refine_ls_abs_structure_details
;
 Flack x determined using 4827 quotients [(I+)-(I-)]/[(I+)+(I-)]
 (Parsons, Flack and Wagner, Acta Cryst. B69 (2013) 249-259).
;
_refine_ls_abs_structure_Flack 0.32(6)
_refine_ls_extinction_coef 0.00024(5)
_refine_ls_extinction_expression Fc^*^=kFc[1+0.001xFc^2^\l^3^/sin(2\q)]^-1/4^
_refine_ls_extinction_method 'SHELXL-2018/3 (Sheldrick 2018)'
_refine_ls_goodness_of_fit_ref 1.031
_refine_ls_hydrogen_treatment constr
_refine_ls_matrix_type full
_refine_ls_number_parameters 906
_refine_ls_number_reflns 12797
_refine_ls_number_restraints 2
_refine_ls_restrained_S_all 1.031
_refine_ls_R_factor_all 0.0467
_refine_ls_R_factor_gt 0.0437
_refine_ls_shift/su_max 0.001
_refine_ls_shift/su_mean 0.000
_refine_ls_structure_factor_coef Fsqd
_refine_ls_weighting_details 'w=1/[\s^2^(Fo^2^)+(0.0700P)^2^+2.0660P] where P=(Fo^2^+2Fc^2^)/3'
_refine_ls_weighting_scheme calc
_refine_ls_wR_factor_gt 0.1181
_refine_ls_wR_factor_ref 0.1213
_reflns_Friedel_coverage 0.845
_reflns_Friedel_fraction_full 0.893
_reflns_Friedel_fraction_max 0.818
_reflns_number_gt 11817
_reflns_number_total 12797
_reflns_threshold_expression 'I > 2\s(I)'
_cod_data_source_file d3cc03854h2.cif
_cod_data_source_block shangyw_1011_auto
_cod_depositor_comments
;

2024-12-16
Z value and formula fixed to values more according to usual
chemical conventions.                 miguel
;
_cod_original_formula_sum 'C72 H60 F12 N8 O8'
_cod_original_formula_weight 1393.28
_cod_original_formula_moiety '4(C18 H15 F3 N2 O2)'
_cod_original_formula_units_Z 4
_cod_original_cell_volume 6753.52(16)
_cod_database_code 7132316
_shelx_shelxl_version_number 2018/3
_shelx_space_group_comment
;
The symmetry employed for this shelxl refinement is uniquely defined
by the following loop, which should always be used as a source of
symmetry information in preference to the above space-group names.
They are only intended as comments.
;
_shelx_estimated_absorpt_t_max 0.901
_shelx_estimated_absorpt_t_min 0.877
_reflns_odcompleteness_completeness 99.86
_reflns_odcompleteness_iscentric 1
_reflns_odcompleteness_theta 66.97
_olex2_refinement_description
;
1. Fixed Uiso
 At 1.2 times of:
  All C(H) groups, All N(H) groups
 At 1.5 times of:
  All C(H,H,H) groups
2.a Ternary CH refined with riding coordinates:
 C3(H3), C21(H21), C39(H39), C57(H57)
2.b Aromatic/amide H refined with riding coordinates:
 N4(H4), C6(H6), C7(H7), C8(H8), C9(H9), C10(H10), C12(H12), C13(H13),
 C14(H14), C15(H15), C16(H16), N2(H2), C23(H23), C24(H24), C25(H25), C26(H26),
 C27(H27), C32(H32), C33(H33), C34(H34), C35(H35), C36(H36), N6(H6A), C41(H41),
 C42(H42), C43(H43), C44(H44), C45(H45), C49(H49), C50(H50), C51(H51), C52(H52),
  C53(H53), N8(H8A), C59(H59), C60(H60), C61(H61), C62(H62), C63(H63), C68(H68),
  C69(H69), C70(H70), C71(H71), C72(H72)
2.c Idealised Me refined as rotating group:
 C18(H18A,H18B,H18C), C28(H28A,H28B,H28C), C46(H46A,H46B,H46C), C64(H64A,H64B,
 H64C)
;
_olex2_submission_special_instructions 'No special instructions were received'
_oxdiff_exptl_absorpt_empirical_details
;
Empirical correction (ABSPACK) includes:
- Absorption correction using spherical harmonics
- Frame scaling
;
_oxdiff_exptl_absorpt_empirical_full_max 4.832
_oxdiff_exptl_absorpt_empirical_full_min 0.485

loop_
_space_group_symop_operation_xyz
'x, y, z'
'x, -y, z+1/2'
'x+1/2, y+1/2, z'
'x+1/2, -y+1/2, z+1/2'

loop_
_atom_site_label
_atom_site_type_symbol
_atom_site_fract_x
_atom_site_fract_y
_atom_site_fract_z
_atom_site_U_iso_or_equiv
_atom_site_adp_type
_atom_site_occupancy
_atom_site_site_symmetry_order
_atom_site_calc_flag
_atom_site_refinement_flags_posn
_atom_site_refinement_flags_adp
_atom_site_refinement_flags_occupancy
_atom_site_disorder_assembly
_atom_site_disorder_group
F1 F -0.2471(2) -0.1880(2) -0.66338(12) 0.1047(10) Uani 1 1 d . . . . .
F2 F -0.14896(17) -0.2995(2) -0.64720(11) 0.0984(10) Uani 1 1 d . . . . .
F3 F -0.1723(2) -0.1926(3) -0.60405(12) 0.1143(13) Uani 1 1 d . . . . .
O1 O -0.35365(15) -0.25057(17) -0.60337(8) 0.0525(5) Uani 1 1 d . . . . .
O2 O -0.43751(17) -0.45044(17) -0.58507(8) 0.0577(6) Uani 1 1 d . . . . .
N3 N -0.33196(17) -0.36449(18) -0.65220(9) 0.0492(6) Uani 1 1 d . . . . .
N4 N -0.50355(17) -0.30574(18) -0.59705(8) 0.0440(5) Uani 1 1 d . . . . .
H4 H -0.546508 -0.268000 -0.591377 0.053 Uiso 1 1 calc R U . . .
C1 C -0.4431(2) -0.2724(2) -0.62478(9) 0.0436(6) Uani 1 1 d . . . . .
C2 C -0.4182(2) -0.3484(2) -0.65501(9) 0.0442(6) Uani 1 1 d . . . . .
C3 C -0.2877(2) -0.3086(2) -0.61894(11) 0.0510(7) Uani 1 1 d . . . . .
H3 H -0.259278 -0.351278 -0.597572 0.061 Uiso 1 1 calc R U . . .
C4 C -0.49729(19) -0.3926(2) -0.57931(9) 0.0416(6) Uani 1 1 d . . . . .
C5 C -0.5709(2) -0.4171(2) -0.55347(9) 0.0441(6) Uani 1 1 d . . . . .
C6 C -0.5972(3) -0.3530(3) -0.52512(11) 0.0561(8) Uani 1 1 d . . . . .
H6 H -0.571890 -0.291955 -0.522931 0.067 Uiso 1 1 calc R U . . .
C7 C -0.6612(3) -0.3806(4) -0.50026(13) 0.0743(12) Uani 1 1 d . . . . .
H7 H -0.677252 -0.338820 -0.480584 0.089 Uiso 1 1 calc R U . . .
C8 C -0.7010(3) -0.4685(4) -0.50432(13) 0.0742(12) Uani 1 1 d . . . . .
H8 H -0.743477 -0.486781 -0.487203 0.089 Uiso 1 1 calc R U . . .
C9 C -0.6786(3) -0.5305(3) -0.53367(14) 0.0705(10) Uani 1 1 d . . . . .
H9 H -0.708185 -0.589211 -0.537263 0.085 Uiso 1 1 calc R U . . .
C10 C -0.6123(3) -0.5055(2) -0.55775(12) 0.0561(8) Uani 1 1 d . . . . .
H10 H -0.595566 -0.548345 -0.576891 0.067 Uiso 1 1 calc R U . . .
C11 C -0.4837(2) -0.3961(2) -0.68580(10) 0.0464(6) Uani 1 1 d . . . . .
C12 C -0.4510(3) -0.4330(3) -0.72022(11) 0.0620(9) Uani 1 1 d . . . . .
H12 H -0.389855 -0.423317 -0.724078 0.074 Uiso 1 1 calc R U . . .
C13 C -0.5086(4) -0.4836(4) -0.74856(14) 0.0822(13) Uani 1 1 d . . . . .
H13 H -0.486346 -0.507819 -0.771495 0.099 Uiso 1 1 calc R U . . .
C14 C -0.6000(4) -0.4985(4) -0.74275(15) 0.0834(13) Uani 1 1 d . . . . .
H14 H -0.638976 -0.533296 -0.761627 0.100 Uiso 1 1 calc R U . . .
C15 C -0.6323(3) -0.4618(3) -0.70930(14) 0.0737(11) Uani 1 1 d . . . . .
H15 H -0.693669 -0.471348 -0.705643 0.088 Uiso 1 1 calc R U . . .
C16 C -0.5753(2) -0.4107(3) -0.68075(12) 0.0607(8) Uani 1 1 d . . . . .
H16 H -0.598342 -0.386043 -0.658101 0.073 Uiso 1 1 calc R U . . .
C17 C -0.2144(3) -0.2469(3) -0.63375(15) 0.0699(10) Uani 1 1 d . . . . .
C18 C -0.4843(3) -0.1830(2) -0.64561(11) 0.0558(8) Uani 1 1 d . . . . .
H18A H -0.543016 -0.198039 -0.660574 0.084 Uiso 1 1 calc R U . . .
H18B H -0.443688 -0.159213 -0.663827 0.084 Uiso 1 1 calc R U . . .
H18C H -0.492101 -0.135310 -0.625604 0.084 Uiso 1 1 calc R U . . .
F4 F -0.3994(2) -0.9585(2) -0.58990(12) 0.1042(10) Uani 1 1 d . . . . .
F5 F -0.4351(2) -0.9039(3) -0.64955(12) 0.1132(11) Uani 1 1 d . . . . .
F6 F -0.3199(2) -0.99720(17) -0.63696(12) 0.1042(10) Uani 1 1 d . . . . .
O3 O -0.35150(18) -0.76630(16) -0.59649(8) 0.0539(6) Uani 1 1 d . . . . .
O4 O -0.15617(16) -0.66697(18) -0.58609(9) 0.0615(6) Uani 1 1 d . . . . .
N1 N -0.26304(18) -0.80911(19) -0.64673(9) 0.0518(6) Uani 1 1 d . . . . .
N2 N -0.30072(16) -0.60641(17) -0.59444(8) 0.0443(5) Uani 1 1 d . . . . .
H2 H -0.335529 -0.560268 -0.588586 0.053 Uiso 1 1 calc R U . . .
C19 C -0.2804(2) -0.7206(2) -0.65097(10) 0.0454(6) Uani 1 1 d . . . . .
C20 C -0.3417(2) -0.6824(2) -0.62031(10) 0.0450(6) Uani 1 1 d . . . . .
C21 C -0.3013(2) -0.8420(2) -0.61151(12) 0.0513(7) Uani 1 1 d . . . . .
H21 H -0.251223 -0.861404 -0.590676 0.062 Uiso 1 1 calc R U . . .
C22 C -0.2468(2) -0.6641(2) -0.68373(10) 0.0493(7) Uani 1 1 d . . . . .
C23 C -0.2204(3) -0.7120(3) -0.71706(12) 0.0645(9) Uani 1 1 d . . . . .
H23 H -0.229252 -0.777598 -0.719594 0.077 Uiso 1 1 calc R U . . .
C24 C -0.1811(4) -0.6622(4) -0.74646(13) 0.0844(13) Uani 1 1 d . . . . .
H24 H -0.163381 -0.694251 -0.768713 0.101 Uiso 1 1 calc R U . . .
C25 C -0.1684(4) -0.5655(4) -0.74266(15) 0.0864(14) Uani 1 1 d . . . . .
H25 H -0.140419 -0.532438 -0.762064 0.104 Uiso 1 1 calc R U . . .
C26 C -0.1959(4) -0.5177(3) -0.71099(14) 0.0815(13) Uani 1 1 d . . . . .
H26 H -0.188338 -0.451808 -0.709117 0.098 Uiso 1 1 calc R U . . .
C27 C -0.2355(3) -0.5664(3) -0.68132(12) 0.0640(9) Uani 1 1 d . . . . .
H27 H -0.254592 -0.533106 -0.659665 0.077 Uiso 1 1 calc R U . . .
C28 C -0.4355(2) -0.6501(3) -0.64029(12) 0.0584(8) Uani 1 1 d . . . . .
H28A H -0.474046 -0.635552 -0.619807 0.088 Uiso 1 1 calc R U . . .
H28B H -0.463215 -0.700182 -0.657410 0.088 Uiso 1 1 calc R U . . .
H28C H -0.428553 -0.594152 -0.656313 0.088 Uiso 1 1 calc R U . . .
C29 C -0.3644(3) -0.9254(3) -0.62221(15) 0.0716(11) Uani 1 1 d . . . . .
C30 C -0.2105(2) -0.6042(2) -0.57898(10) 0.0453(6) Uani 1 1 d . . . . .
C31 C -0.1793(2) -0.5185(2) -0.55417(10) 0.0484(7) Uani 1 1 d . . . . .
C32 C -0.1031(3) -0.4689(3) -0.56371(13) 0.0622(9) Uani 1 1 d . . . . .
H32 H -0.072592 -0.489786 -0.584996 0.075 Uiso 1 1 calc R U . . .
C33 C -0.0721(3) -0.3896(3) -0.54212(17) 0.0787(12) Uani 1 1 d . . . . .
H33 H -0.021678 -0.356017 -0.549224 0.094 Uiso 1 1 calc R U . . .
C34 C -0.1150(3) -0.3595(3) -0.51007(17) 0.0835(15) Uani 1 1 d . . . . .
H34 H -0.093713 -0.305500 -0.495535 0.100 Uiso 1 1 calc R U . . .
C35 C -0.1896(3) -0.4091(4) -0.49930(16) 0.0819(14) Uani 1 1 d . . . . .
H35 H -0.217459 -0.389802 -0.477003 0.098 Uiso 1 1 calc R U . . .
C36 C -0.2230(3) -0.4879(3) -0.52195(14) 0.0696(10) Uani 1 1 d . . . . .
H36 H -0.274785 -0.520124 -0.515436 0.084 Uiso 1 1 calc R U . . .
F7 F -0.8255(2) 0.0587(2) -0.33163(10) 0.0903(8) Uani 1 1 d . . . . .
F8 F -0.92871(16) -0.0483(2) -0.34842(10) 0.0895(8) Uani 1 1 d . . . . .
F9 F -0.90432(18) 0.0604(2) -0.39060(11) 0.0990(10) Uani 1 1 d . . . . .
O5 O -0.72602(16) -0.00222(18) -0.39430(8) 0.0535(6) Uani 1 1 d . . . . .
O6 O -0.64838(17) -0.20414(17) -0.41584(8) 0.0569(6) Uani 1 1 d . . . . .
N5 N -0.74749(17) -0.11807(19) -0.34627(9) 0.0499(6) Uani 1 1 d . . . . .
N6 N -0.57880(17) -0.06079(17) -0.40356(8) 0.0445(5) Uani 1 1 d . . . . .
H6A H -0.535838 -0.023631 -0.409694 0.053 Uiso 1 1 calc R U . . .
C37 C -0.6609(2) -0.1035(2) -0.34419(10) 0.0444(6) Uani 1 1 d . . . . .
C38 C -0.6365(2) -0.0270(2) -0.37432(9) 0.0436(6) Uani 1 1 d . . . . .
C39 C -0.7926(2) -0.0595(2) -0.37828(12) 0.0505(7) Uani 1 1 d . . . . .
H39 H -0.823545 -0.100381 -0.399758 0.061 Uiso 1 1 calc R U . . .
C40 C -0.5946(2) -0.1536(2) -0.31427(10) 0.0471(7) Uani 1 1 d . . . . .
C41 C -0.5034(2) -0.1692(3) -0.32027(12) 0.0591(8) Uani 1 1 d . . . . .
H41 H -0.481344 -0.144193 -0.343102 0.071 Uiso 1 1 calc R U . . .
C42 C -0.4452(3) -0.2217(3) -0.29242(15) 0.0726(11) Uani 1 1 d . . . . .
H42 H -0.384770 -0.233107 -0.297050 0.087 Uiso 1 1 calc R U . . .
C43 C -0.4758(3) -0.2566(4) -0.25832(15) 0.0819(13) Uani 1 1 d . . . . .
H43 H -0.436364 -0.291565 -0.239701 0.098 Uiso 1 1 calc R U . . .
C44 C -0.5656(3) -0.2401(4) -0.25148(14) 0.0796(12) Uani 1 1 d . . . . .
H44 H -0.586205 -0.263396 -0.228039 0.096 Uiso 1 1 calc R U . . .
C45 C -0.6251(3) -0.1890(3) -0.27925(11) 0.0600(8) Uani 1 1 d . . . . .
H45 H -0.685557 -0.178355 -0.274472 0.072 Uiso 1 1 calc R U . . .
C46 C -0.5921(2) 0.0603(2) -0.35311(11) 0.0532(7) Uani 1 1 d . . . . .
H46A H -0.587294 0.109997 -0.372637 0.080 Uiso 1 1 calc R U . . .
H46B H -0.531721 0.044094 -0.340117 0.080 Uiso 1 1 calc R U . . .
H46C H -0.629227 0.082265 -0.333129 0.080 Uiso 1 1 calc R U . . .
C47 C -0.5880(2) -0.1466(2) -0.42177(9) 0.0427(6) Uani 1 1 d . . . . .
C48 C -0.5154(2) -0.1696(2) -0.44842(10) 0.0440(6) Uani 1 1 d . . . . .
C49 C -0.4918(3) -0.1074(3) -0.47757(12) 0.0554(8) Uani 1 1 d . . . . .
H49 H -0.520755 -0.048295 -0.481105 0.066 Uiso 1 1 calc R U . . .
C50 C -0.4253(3) -0.1327(3) -0.50141(12) 0.0667(10) Uani 1 1 d . . . . .
H50 H -0.410984 -0.091359 -0.521589 0.080 Uiso 1 1 calc R U . . .
C51 C -0.3802(3) -0.2182(4) -0.49567(14) 0.0718(11) Uani 1 1 d . . . . .
H51 H -0.334405 -0.234209 -0.511495 0.086 Uiso 1 1 calc R U . . .
C52 C -0.4026(3) -0.2805(3) -0.46650(15) 0.0711(11) Uani 1 1 d . . . . .
H52 H -0.371923 -0.338550 -0.462512 0.085 Uiso 1 1 calc R U . . .
C53 C -0.4710(2) -0.2567(3) -0.44305(12) 0.0562(8) Uani 1 1 d . . . . .
H53 H -0.487103 -0.299322 -0.423683 0.067 Uiso 1 1 calc R U . . .
C54 C -0.8628(3) 0.0037(3) -0.36190(14) 0.0663(10) Uani 1 1 d . . . . .
F10 F -0.2611(2) -0.25773(17) -0.36313(13) 0.1108(11) Uani 1 1 d . . . . .
F11 F -0.1859(2) -0.21957(19) -0.41170(11) 0.0986(9) Uani 1 1 d . . . . .
F12 F -0.1430(2) -0.1677(2) -0.35206(12) 0.1071(10) Uani 1 1 d . . . . .
O7 O -0.22738(18) -0.02602(16) -0.40251(8) 0.0549(6) Uani 1 1 d . . . . .
O8 O -0.42236(16) 0.06793(18) -0.41189(9) 0.0646(7) Uani 1 1 d . . . . .
N7 N -0.31331(19) -0.06898(19) -0.35120(9) 0.0528(6) Uani 1 1 d . . . . .
N8 N -0.28060(16) 0.13363(18) -0.40384(8) 0.0444(5) Uani 1 1 d . . . . .
H8A H -0.247269 0.180683 -0.410027 0.053 Uiso 1 1 calc R U . . .
C55 C -0.2952(2) 0.0196(2) -0.34669(10) 0.0456(6) Uani 1 1 d . . . . .
C56 C -0.23661(19) 0.0583(2) -0.37851(10) 0.0439(6) Uani 1 1 d . . . . .
C57 C -0.2783(2) -0.1004(2) -0.38705(12) 0.0543(8) Uani 1 1 d . . . . .
H57 H -0.330020 -0.117695 -0.407435 0.065 Uiso 1 1 calc R U . . .
C58 C -0.3274(2) 0.0762(2) -0.31412(10) 0.0494(7) Uani 1 1 d . . . . .
C59 C -0.3350(3) 0.1750(3) -0.31575(12) 0.0602(8) Uani 1 1 d . . . . .
H59 H -0.312822 0.208221 -0.336714 0.072 Uiso 1 1 calc R U . . .
C60 C -0.3752(4) 0.2248(3) -0.28665(14) 0.0775(12) Uani 1 1 d . . . . .
H60 H -0.381595 0.290719 -0.288684 0.093 Uiso 1 1 calc R U . . .
C61 C -0.4056(4) 0.1773(4) -0.25476(15) 0.0882(14) Uani 1 1 d . . . . .
H61 H -0.432734 0.210829 -0.235229 0.106 Uiso 1 1 calc R U . . .
C62 C -0.3957(4) 0.0793(4) -0.25191(14) 0.0817(13) Uani 1 1 d . . . . .
H62 H -0.415171 0.046985 -0.230082 0.098 Uiso 1 1 calc R U . . .
C63 C -0.3572(3) 0.0291(3) -0.28113(12) 0.0631(9) Uani 1 1 d . . . . .
H63 H -0.350917 -0.036892 -0.278879 0.076 Uiso 1 1 calc R U . . .
C64 C -0.1421(2) 0.0916(3) -0.35969(12) 0.0575(8) Uani 1 1 d . . . . .
H64A H -0.112813 0.041783 -0.342854 0.086 Uiso 1 1 calc R U . . .
H64B H -0.148467 0.147434 -0.343543 0.086 Uiso 1 1 calc R U . . .
H64C H -0.105232 0.106530 -0.380752 0.086 Uiso 1 1 calc R U . . .
C65 C -0.2165(3) -0.1868(3) -0.37824(17) 0.0742(11) Uani 1 1 d . . . . .
C66 C -0.3713(2) 0.1339(2) -0.41826(10) 0.0453(6) Uani 1 1 d . . . . .
C67 C -0.4050(2) 0.2218(2) -0.44068(10) 0.0493(7) Uani 1 1 d . . . . .
C68 C -0.3746(3) 0.2481(4) -0.47652(14) 0.0745(11) Uani 1 1 d . . . . .
H68 H -0.331850 0.210945 -0.487846 0.089 Uiso 1 1 calc R U . . .
C69 C -0.4093(4) 0.3318(5) -0.49565(18) 0.1009(19) Uani 1 1 d . . . . .
H69 H -0.390146 0.349694 -0.520190 0.121 Uiso 1 1 calc R U . . .
C70 C -0.4707(4) 0.3877(4) -0.4788(2) 0.099(2) Uani 1 1 d . . . . .
H70 H -0.491234 0.444574 -0.491319 0.119 Uiso 1 1 calc R U . . .
C71 C -0.5017(3) 0.3605(3) -0.44424(18) 0.0806(13) Uani 1 1 d . . . . .
H71 H -0.544196 0.398434 -0.433079 0.097 Uiso 1 1 calc R U . . .
C72 C -0.4710(3) 0.2768(3) -0.42509(13) 0.0613(9) Uani 1 1 d . . . . .
H72 H -0.494714 0.257306 -0.401749 0.074 Uiso 1 1 calc R U . . .

loop_
_atom_site_aniso_label
_atom_site_aniso_U_11
_atom_site_aniso_U_22
_atom_site_aniso_U_33
_atom_site_aniso_U_23
_atom_site_aniso_U_13
_atom_site_aniso_U_12
F1 0.101(2) 0.0823(18) 0.138(3) 0.0175(18) 0.044(2) -0.0145(16)
F2 0.0537(13) 0.106(2) 0.143(3) -0.0327(18) 0.0419(15) -0.0088(13)
F3 0.0824(18) 0.118(2) 0.147(3) -0.060(2) 0.0327(19) -0.0524(18)
O1 0.0418(11) 0.0533(12) 0.0633(14) -0.0179(10) 0.0100(10) -0.0026(10)
O2 0.0501(12) 0.0483(12) 0.0777(15) 0.0044(10) 0.0204(11) 0.0157(10)
N3 0.0409(13) 0.0438(13) 0.0646(16) -0.0097(11) 0.0131(11) 0.0008(10)
N4 0.0406(12) 0.0405(12) 0.0531(13) -0.0019(10) 0.0142(10) 0.0077(10)
C1 0.0385(14) 0.0394(14) 0.0541(16) -0.0065(12) 0.0107(12) 0.0004(11)
C2 0.0447(15) 0.0369(14) 0.0529(16) -0.0016(11) 0.0133(12) 0.0014(11)
C3 0.0395(15) 0.0466(16) 0.068(2) -0.0096(14) 0.0106(14) 0.0011(13)
C4 0.0373(13) 0.0392(14) 0.0484(15) -0.0035(11) 0.0063(11) 0.0026(11)
C5 0.0388(14) 0.0494(16) 0.0441(15) -0.0006(12) 0.0056(12) 0.0054(12)
C6 0.0513(17) 0.065(2) 0.0536(18) -0.0132(15) 0.0114(14) -0.0047(16)
C7 0.064(2) 0.102(3) 0.061(2) -0.018(2) 0.0226(18) -0.005(2)
C8 0.060(2) 0.102(3) 0.065(2) 0.008(2) 0.0229(19) -0.010(2)
C9 0.066(2) 0.066(2) 0.081(3) 0.006(2) 0.017(2) -0.0146(19)
C10 0.0576(19) 0.0481(17) 0.065(2) -0.0021(14) 0.0149(16) -0.0023(15)
C11 0.0475(15) 0.0393(15) 0.0529(16) -0.0029(11) 0.0078(13) 0.0028(12)
C12 0.064(2) 0.068(2) 0.0553(19) -0.0098(16) 0.0143(16) -0.0026(17)
C13 0.089(3) 0.095(3) 0.063(2) -0.031(2) 0.011(2) -0.002(2)
C14 0.078(3) 0.089(3) 0.078(3) -0.029(2) -0.009(2) -0.009(2)
C15 0.051(2) 0.081(3) 0.086(3) -0.021(2) -0.0011(19) -0.0061(19)
C16 0.0502(17) 0.065(2) 0.067(2) -0.0186(16) 0.0066(15) -0.0014(16)
C17 0.054(2) 0.064(2) 0.095(3) -0.017(2) 0.022(2) -0.0113(18)
C18 0.062(2) 0.0417(16) 0.067(2) 0.0020(14) 0.0191(16) 0.0053(14)
F4 0.102(2) 0.0744(16) 0.146(3) 0.0005(17) 0.057(2) -0.0307(15)
F5 0.0797(19) 0.102(2) 0.150(3) -0.023(2) -0.0137(19) -0.0249(17)
F6 0.115(2) 0.0447(12) 0.162(3) -0.0244(15) 0.057(2) -0.0123(14)
O3 0.0573(14) 0.0407(11) 0.0680(14) -0.0002(10) 0.0251(11) 0.0009(10)
O4 0.0440(12) 0.0545(13) 0.0850(17) -0.0106(12) 0.0041(11) 0.0150(10)
N1 0.0459(14) 0.0446(14) 0.0676(17) -0.0032(12) 0.0174(12) 0.0013(11)
N2 0.0388(12) 0.0385(12) 0.0567(14) -0.0067(10) 0.0098(10) 0.0050(10)
C19 0.0395(14) 0.0398(14) 0.0578(17) -0.0057(12) 0.0094(12) 0.0026(11)
C20 0.0406(14) 0.0388(14) 0.0567(17) -0.0036(12) 0.0108(12) 0.0016(11)
C21 0.0446(16) 0.0386(15) 0.072(2) 0.0009(13) 0.0141(15) 0.0015(13)
C22 0.0457(16) 0.0509(17) 0.0522(17) -0.0005(13) 0.0093(13) 0.0056(13)
C23 0.074(2) 0.062(2) 0.059(2) -0.0076(16) 0.0146(17) 0.0054(18)
C24 0.110(4) 0.091(3) 0.059(2) -0.001(2) 0.033(2) 0.016(3)
C25 0.113(4) 0.082(3) 0.071(3) 0.014(2) 0.038(3) -0.001(3)
C26 0.113(4) 0.060(2) 0.077(3) 0.0088(19) 0.036(3) -0.001(2)
C27 0.081(2) 0.0501(18) 0.065(2) 0.0023(15) 0.0254(18) 0.0076(17)
C28 0.0405(15) 0.0603(19) 0.074(2) -0.0121(16) 0.0037(15) 0.0070(14)
C29 0.064(2) 0.049(2) 0.105(3) -0.0060(19) 0.023(2) -0.0098(17)
C30 0.0382(14) 0.0426(14) 0.0559(17) 0.0011(12) 0.0089(12) 0.0056(11)
C31 0.0399(15) 0.0446(15) 0.0599(18) -0.0039(13) 0.0030(13) 0.0057(12)
C32 0.0487(18) 0.067(2) 0.071(2) -0.0052(17) 0.0089(16) -0.0051(16)
C33 0.059(2) 0.068(2) 0.107(3) -0.008(2) -0.002(2) -0.0102(19)
C34 0.064(2) 0.069(3) 0.111(4) -0.033(2) -0.015(2) 0.007(2)
C35 0.061(2) 0.093(3) 0.091(3) -0.043(3) 0.008(2) 0.012(2)
C36 0.0500(18) 0.080(3) 0.081(3) -0.024(2) 0.0146(17) -0.0002(17)
F7 0.0896(18) 0.0748(16) 0.110(2) -0.0129(15) 0.0275(16) 0.0172(14)
F8 0.0515(12) 0.0972(18) 0.127(2) 0.0262(16) 0.0400(13) 0.0104(12)
F9 0.0718(15) 0.0987(19) 0.129(2) 0.0461(17) 0.0244(16) 0.0396(14)
O5 0.0403(11) 0.0533(13) 0.0681(14) 0.0188(11) 0.0115(10) 0.0020(10)
O6 0.0520(13) 0.0487(12) 0.0728(15) -0.0061(10) 0.0190(11) -0.0167(10)
N5 0.0404(13) 0.0445(13) 0.0665(16) 0.0100(11) 0.0130(11) 0.0018(10)
N6 0.0392(12) 0.0403(12) 0.0556(14) 0.0015(10) 0.0117(10) -0.0093(10)
C37 0.0399(14) 0.0384(14) 0.0565(17) 0.0023(12) 0.0124(12) -0.0016(11)
C38 0.0382(14) 0.0395(14) 0.0541(16) 0.0043(12) 0.0097(12) -0.0002(11)
C39 0.0383(15) 0.0467(16) 0.067(2) 0.0090(14) 0.0083(13) 0.0000(13)
C40 0.0457(15) 0.0394(14) 0.0563(17) 0.0032(12) 0.0069(13) -0.0016(12)
C41 0.0442(16) 0.063(2) 0.070(2) 0.0156(16) 0.0070(15) 0.0013(15)
C42 0.0485(19) 0.076(2) 0.091(3) 0.019(2) -0.0005(19) 0.0090(18)
C43 0.071(3) 0.084(3) 0.086(3) 0.031(2) -0.008(2) 0.008(2)
C44 0.082(3) 0.092(3) 0.065(2) 0.028(2) 0.009(2) 0.004(2)
C45 0.062(2) 0.062(2) 0.0581(19) 0.0075(15) 0.0133(16) 0.0048(16)
C46 0.0546(18) 0.0386(15) 0.068(2) -0.0010(13) 0.0147(15) -0.0076(13)
C47 0.0397(13) 0.0409(14) 0.0474(15) 0.0030(11) 0.0052(11) -0.0040(11)
C48 0.0379(13) 0.0444(15) 0.0493(15) -0.0020(12) 0.0046(11) -0.0016(12)
C49 0.0498(17) 0.0573(19) 0.060(2) 0.0070(14) 0.0126(15) -0.0010(14)
C50 0.057(2) 0.086(3) 0.061(2) 0.0091(18) 0.0206(17) -0.002(2)
C51 0.053(2) 0.091(3) 0.075(3) -0.008(2) 0.0227(19) 0.003(2)
C52 0.056(2) 0.069(2) 0.091(3) -0.002(2) 0.023(2) 0.0154(18)
C53 0.0530(18) 0.0508(18) 0.066(2) 0.0044(15) 0.0134(16) 0.0032(15)
C54 0.0483(18) 0.067(2) 0.086(3) 0.017(2) 0.0194(18) 0.0125(17)
F10 0.120(2) 0.0448(12) 0.179(3) 0.0260(16) 0.065(2) 0.0104(14)
F11 0.093(2) 0.0696(16) 0.141(3) -0.0112(16) 0.0472(19) 0.0198(14)
F12 0.0809(18) 0.092(2) 0.143(3) 0.0140(18) -0.0090(18) 0.0252(16)
O7 0.0551(13) 0.0405(11) 0.0737(15) -0.0001(10) 0.0255(11) -0.0007(10)
O8 0.0440(12) 0.0554(14) 0.0925(19) 0.0139(12) 0.0017(12) -0.0189(10)
N7 0.0496(14) 0.0404(13) 0.0707(17) 0.0059(12) 0.0161(13) -0.0026(11)
N8 0.0342(11) 0.0409(12) 0.0589(15) 0.0066(10) 0.0087(10) -0.0074(9)
C55 0.0378(14) 0.0430(15) 0.0566(17) 0.0070(12) 0.0089(12) -0.0023(11)
C56 0.0369(13) 0.0392(14) 0.0568(17) 0.0041(12) 0.0106(12) -0.0024(11)
C57 0.0484(17) 0.0419(16) 0.075(2) 0.0009(14) 0.0157(15) -0.0045(13)
C58 0.0399(14) 0.0537(17) 0.0552(17) 0.0027(13) 0.0083(13) -0.0041(13)
C59 0.074(2) 0.0486(18) 0.062(2) 0.0005(14) 0.0219(17) -0.0043(16)
C60 0.103(3) 0.058(2) 0.076(3) -0.0105(19) 0.028(2) 0.002(2)
C61 0.116(4) 0.086(3) 0.070(3) -0.017(2) 0.039(3) -0.008(3)
C62 0.102(3) 0.090(3) 0.059(2) 0.004(2) 0.030(2) -0.013(3)
C63 0.070(2) 0.063(2) 0.0567(19) 0.0084(16) 0.0126(16) -0.0072(18)
C64 0.0397(16) 0.0584(19) 0.074(2) 0.0098(16) 0.0045(15) -0.0049(14)
C65 0.061(2) 0.048(2) 0.118(4) 0.004(2) 0.026(2) 0.0051(17)
C66 0.0386(13) 0.0445(15) 0.0533(16) 0.0005(12) 0.0076(12) -0.0062(12)
C67 0.0369(14) 0.0528(17) 0.0567(17) 0.0054(13) 0.0005(12) -0.0071(12)
C68 0.064(2) 0.092(3) 0.070(2) 0.021(2) 0.0156(19) 0.000(2)
C69 0.089(4) 0.124(5) 0.088(3) 0.053(3) 0.003(3) -0.020(3)
C70 0.070(3) 0.078(3) 0.139(5) 0.045(3) -0.027(3) -0.005(2)
C71 0.058(2) 0.059(2) 0.121(4) 0.014(2) -0.006(2) 0.0062(19)
C72 0.0509(18) 0.0562(19) 0.077(2) 0.0053(16) 0.0076(16) 0.0007(15)

loop_
_atom_type_symbol
_atom_type_description
_atom_type_scat_dispersion_real
_atom_type_scat_dispersion_imag
_atom_type_scat_source
C C 0.0181 0.0091 'International Tables Vol C Tables 4.2.6.8 and 6.1.1.4'
H H 0.0000 0.0000 'International Tables Vol C Tables 4.2.6.8 and 6.1.1.4'
F F 0.0727 0.0534 'International Tables Vol C Tables 4.2.6.8 and 6.1.1.4'
N N 0.0311 0.0180 'International Tables Vol C Tables 4.2.6.8 and 6.1.1.4'
O O 0.0492 0.0322 'International Tables Vol C Tables 4.2.6.8 and 6.1.1.4'

loop_
_geom_angle_atom_site_label_1
_geom_angle_atom_site_label_2
_geom_angle_atom_site_label_3
_geom_angle
_geom_angle_site_symmetry_1
_geom_angle_site_symmetry_3
_geom_angle_publ_flag
C3 O1 C1 108.5(2) . . ?
C2 N3 C3 107.7(2) . . ?
C1 N4 H4 117.9 . . ?
C4 N4 H4 117.9 . . ?
C4 N4 C1 124.1(2) . . ?
O1 C1 C2 101.2(2) . . ?
O1 C1 C18 109.5(3) . . ?
N4 C1 O1 110.3(3) . . ?
N4 C1 C2 114.3(2) . . ?
N4 C1 C18 108.7(2) . . ?
C18 C1 C2 112.6(3) . . ?
N3 C2 C1 112.9(3) . . ?
N3 C2 C11 121.5(3) . . ?
C11 C2 C1 125.6(3) . . ?
O1 C3 N3 109.5(3) . . ?
O1 C3 H3 109.4 . . ?
O1 C3 C17 109.8(3) . . ?
N3 C3 H3 109.4 . . ?
N3 C3 C17 109.2(3) . . ?
C17 C3 H3 109.4 . . ?
O2 C4 N4 122.5(3) . . ?
O2 C4 C5 121.2(3) . . ?
N4 C4 C5 116.3(2) . . ?
C6 C5 C4 121.4(3) . . ?
C10 C5 C4 119.0(3) . . ?
C10 C5 C6 119.6(3) . . ?
C5 C6 H6 120.3 . . ?
C7 C6 C5 119.4(4) . . ?
C7 C6 H6 120.3 . . ?
C6 C7 H7 119.7 . . ?
C8 C7 C6 120.6(4) . . ?
C8 C7 H7 119.7 . . ?
C7 C8 H8 119.9 . . ?
C7 C8 C9 120.2(4) . . ?
C9 C8 H8 119.9 . . ?
C8 C9 H9 120.0 . . ?
C8 C9 C10 120.0(4) . . ?
C10 C9 H9 120.0 . . ?
C5 C10 C9 120.0(4) . . ?
C5 C10 H10 120.0 . . ?
C9 C10 H10 120.0 . . ?
C12 C11 C2 118.6(3) . . ?
C16 C11 C2 122.4(3) . . ?
C16 C11 C12 118.8(3) . . ?
C11 C12 H12 119.7 . . ?
C13 C12 C11 120.6(4) . . ?
C13 C12 H12 119.7 . . ?
C12 C13 H13 120.1 . . ?
C12 C13 C14 119.8(4) . . ?
C14 C13 H13 120.1 . . ?
C13 C14 H14 120.1 . . ?
C15 C14 C13 119.8(4) . . ?
C15 C14 H14 120.1 . . ?
C14 C15 H15 119.5 . . ?
C14 C15 C16 120.9(4) . . ?
C16 C15 H15 119.5 . . ?
C11 C16 H16 119.9 . . ?
C15 C16 C11 120.1(4) . . ?
C15 C16 H16 119.9 . . ?
F1 C17 F2 107.6(4) . . ?
F1 C17 F3 106.5(4) . . ?
F1 C17 C3 113.2(3) . . ?
F2 C17 F3 106.3(4) . . ?
F2 C17 C3 111.4(3) . . ?
F3 C17 C3 111.4(4) . . ?
C1 C18 H18A 109.5 . . ?
C1 C18 H18B 109.5 . . ?
C1 C18 H18C 109.5 . . ?
H18A C18 H18B 109.5 . . ?
H18A C18 H18C 109.5 . . ?
H18B C18 H18C 109.5 . . ?
C21 O3 C20 109.0(2) . . ?
C19 N1 C21 108.1(3) . . ?
C20 N2 H2 118.3 . . ?
C30 N2 H2 118.3 . . ?
C30 N2 C20 123.4(2) . . ?
N1 C19 C20 113.1(3) . . ?
N1 C19 C22 121.5(3) . . ?
C22 C19 C20 125.3(3) . . ?
O3 C20 N2 109.7(3) . . ?
O3 C20 C19 100.8(2) . . ?
O3 C20 C28 109.7(3) . . ?
N2 C20 C19 114.7(2) . . ?
N2 C20 C28 108.9(2) . . ?
C28 C20 C19 112.6(3) . . ?
O3 C21 N1 108.7(3) . . ?
O3 C21 H21 109.4 . . ?
O3 C21 C29 109.5(3) . . ?
N1 C21 H21 109.4 . . ?
N1 C21 C29 110.3(3) . . ?
C29 C21 H21 109.4 . . ?
C23 C22 C19 118.7(3) . . ?
C27 C22 C19 122.4(3) . . ?
C27 C22 C23 118.8(3) . . ?
C22 C23 H23 119.9 . . ?
C24 C23 C22 120.1(4) . . ?
C24 C23 H23 119.9 . . ?
C23 C24 H24 120.1 . . ?
C25 C24 C23 119.8(4) . . ?
C25 C24 H24 120.1 . . ?
C24 C25 H25 119.6 . . ?
C26 C25 C24 120.7(4) . . ?
C26 C25 H25 119.6 . . ?
C25 C26 H26 119.9 . . ?
C25 C26 C27 120.2(4) . . ?
C27 C26 H26 119.9 . . ?
C22 C27 C26 120.3(4) . . ?
C22 C27 H27 119.8 . . ?
C26 C27 H27 119.8 . . ?
C20 C28 H28A 109.5 . . ?
C20 C28 H28B 109.5 . . ?
C20 C28 H28C 109.5 . . ?
H28A C28 H28B 109.5 . . ?
H28A C28 H28C 109.5 . . ?
H28B C28 H28C 109.5 . . ?
F4 C29 C21 111.6(4) . . ?
F5 C29 F4 106.7(4) . . ?
F5 C29 F6 107.2(4) . . ?
F5 C29 C21 112.9(4) . . ?
F6 C29 F4 107.0(4) . . ?
F6 C29 C21 111.2(3) . . ?
O4 C30 N2 122.3(3) . . ?
O4 C30 C31 121.5(3) . . ?
N2 C30 C31 116.2(2) . . ?
C32 C31 C30 118.3(3) . . ?
C36 C31 C30 122.5(3) . . ?
C36 C31 C32 119.2(3) . . ?
C31 C32 H32 119.7 . . ?
C33 C32 C31 120.6(4) . . ?
C33 C32 H32 119.7 . . ?
C32 C33 H33 119.9 . . ?
C32 C33 C34 120.2(4) . . ?
C34 C33 H33 119.9 . . ?
C33 C34 H34 119.9 . . ?
C33 C34 C35 120.3(4) . . ?
C35 C34 H34 119.9 . . ?
C34 C35 H35 120.2 . . ?
C34 C35 C36 119.6(4) . . ?
C36 C35 H35 120.2 . . ?
C31 C36 C35 120.0(4) . . ?
C31 C36 H36 120.0 . . ?
C35 C36 H36 120.0 . . ?
C39 O5 C38 108.6(2) . . ?
C37 N5 C39 107.9(3) . . ?
C38 N6 H6A 117.9 . . ?
C47 N6 H6A 117.9 . . ?
C47 N6 C38 124.2(2) . . ?
N5 C37 C38 112.8(3) . . ?
N5 C37 C40 121.6(3) . . ?
C40 C37 C38 125.6(3) . . ?
O5 C38 N6 110.2(3) . . ?
O5 C38 C37 101.3(2) . . ?
O5 C38 C46 109.4(3) . . ?
N6 C38 C37 114.4(2) . . ?
N6 C38 C46 108.9(2) . . ?
C46 C38 C37 112.3(3) . . ?
O5 C39 N5 109.2(3) . . ?
O5 C39 H39 109.4 . . ?
O5 C39 C54 109.6(3) . . ?
N5 C39 H39 109.4 . . ?
N5 C39 C54 109.7(3) . . ?
C54 C39 H39 109.4 . . ?
C41 C40 C37 122.5(3) . . ?
C41 C40 C45 118.7(3) . . ?
C45 C40 C37 118.7(3) . . ?
C40 C41 H41 119.8 . . ?
C42 C41 C40 120.4(4) . . ?
C42 C41 H41 119.8 . . ?
C41 C42 H42 119.8 . . ?
C43 C42 C41 120.5(4) . . ?
C43 C42 H42 119.8 . . ?
C42 C43 H43 120.1 . . ?
C42 C43 C44 119.8(4) . . ?
C44 C43 H43 120.1 . . ?
C43 C44 H44 119.8 . . ?
C43 C44 C45 120.5(4) . . ?
C45 C44 H44 119.8 . . ?
C40 C45 H45 120.0 . . ?
C44 C45 C40 120.0(4) . . ?
C44 C45 H45 120.0 . . ?
C38 C46 H46A 109.5 . . ?
C38 C46 H46B 109.5 . . ?
C38 C46 H46C 109.5 . . ?
H46A C46 H46B 109.5 . . ?
H46A C46 H46C 109.5 . . ?
H46B C46 H46C 109.5 . . ?
O6 C47 N6 123.1(3) . . ?
O6 C47 C48 122.0(3) . . ?
N6 C47 C48 114.8(2) . . ?
C49 C48 C47 122.5(3) . . ?
C49 C48 C53 119.5(3) . . ?
C53 C48 C47 118.0(3) . . ?
C48 C49 H49 120.0 . . ?
C50 C49 C48 120.0(4) . . ?
C50 C49 H49 120.0 . . ?
C49 C50 H50 119.7 . . ?
C51 C50 C49 120.5(4) . . ?
C51 C50 H50 119.7 . . ?
C50 C51 H51 120.0 . . ?
C50 C51 C52 119.9(4) . . ?
C52 C51 H51 120.0 . . ?
C51 C52 H52 120.0 . . ?
C51 C52 C53 119.9(4) . . ?
C53 C52 H52 120.0 . . ?
C48 C53 C52 120.0(4) . . ?
C48 C53 H53 120.0 . . ?
C52 C53 H53 120.0 . . ?
F7 C54 F8 107.9(4) . . ?
F7 C54 C39 112.4(3) . . ?
F8 C54 C39 110.9(3) . . ?
F9 C54 F7 107.7(4) . . ?
F9 C54 F8 106.5(3) . . ?
F9 C54 C39 111.2(4) . . ?
C57 O7 C56 108.2(2) . . ?
C55 N7 C57 107.9(3) . . ?
C56 N8 H8A 118.3 . . ?
C66 N8 H8A 118.3 . . ?
C66 N8 C56 123.4(2) . . ?
N7 C55 C56 112.8(3) . . ?
N7 C55 C58 122.1(3) . . ?
C58 C55 C56 125.1(3) . . ?
O7 C56 N8 109.9(3) . . ?
O7 C56 C55 101.0(2) . . ?
O7 C56 C64 109.6(3) . . ?
N8 C56 C55 114.2(2) . . ?
N8 C56 C64 109.3(2) . . ?
C64 C56 C55 112.4(3) . . ?
O7 C57 N7 109.7(3) . . ?
O7 C57 H57 109.0 . . ?
O7 C57 C65 109.3(3) . . ?
N7 C57 H57 109.0 . . ?
N7 C57 C65 110.7(3) . . ?
C65 C57 H57 109.0 . . ?
C59 C58 C55 122.8(3) . . ?
C59 C58 C63 118.1(3) . . ?
C63 C58 C55 119.0(3) . . ?
C58 C59 H59 119.5 . . ?
C60 C59 C58 120.9(4) . . ?
C60 C59 H59 119.5 . . ?
C59 C60 H60 119.8 . . ?
C61 C60 C59 120.4(4) . . ?
C61 C60 H60 119.8 . . ?
C60 C61 H61 120.3 . . ?
C60 C61 C62 119.5(4) . . ?
C62 C61 H61 120.3 . . ?
C61 C62 H62 119.7 . . ?
C63 C62 C61 120.5(4) . . ?
C63 C62 H62 119.7 . . ?
C58 C63 H63 119.7 . . ?
C62 C63 C58 120.6(4) . . ?
C62 C63 H63 119.7 . . ?
C56 C64 H64A 109.5 . . ?
C56 C64 H64B 109.5 . . ?
C56 C64 H64C 109.5 . . ?
H64A C64 H64B 109.5 . . ?
H64A C64 H64C 109.5 . . ?
H64B C64 H64C 109.5 . . ?
F10 C65 F11 107.0(4) . . ?
F10 C65 C57 111.2(3) . . ?
F11 C65 C57 111.7(4) . . ?
F12 C65 F10 107.5(4) . . ?
F12 C65 F11 106.7(4) . . ?
F12 C65 C57 112.4(4) . . ?
O8 C66 N8 122.0(3) . . ?
O8 C66 C67 122.7(3) . . ?
N8 C66 C67 115.2(2) . . ?
C68 C67 C66 122.2(3) . . ?
C68 C67 C72 119.5(4) . . ?
C72 C67 C66 118.2(3) . . ?
C67 C68 H68 120.6 . . ?
C67 C68 C69 118.8(5) . . ?
C69 C68 H68 120.6 . . ?
C68 C69 H69 119.5 . . ?
C70 C69 C68 120.9(5) . . ?
C70 C69 H69 119.5 . . ?
C69 C70 H70 120.0 . . ?
C71 C70 C69 120.0(5) . . ?
C71 C70 H70 120.0 . . ?
C70 C71 H71 119.7 . . ?
C70 C71 C72 120.7(5) . . ?
C72 C71 H71 119.7 . . ?
C67 C72 H72 120.0 . . ?
C71 C72 C67 120.0(4) . . ?
C71 C72 H72 120.0 . . ?

loop_
_geom_bond_atom_site_label_1
_geom_bond_atom_site_label_2
_geom_bond_distance
_geom_bond_site_symmetry_2
_geom_bond_publ_flag
F1 C17 1.326(6) . ?
F2 C17 1.329(5) . ?
F3 C17 1.334(5) . ?
O1 C1 1.440(4) . ?
O1 C3 1.409(4) . ?
O2 C4 1.224(4) . ?
N3 C2 1.273(4) . ?
N3 C3 1.440(4) . ?
N4 H4 0.8600 . ?
N4 C1 1.434(4) . ?
N4 C4 1.350(4) . ?
C1 C2 1.538(4) . ?
C1 C18 1.517(4) . ?
C2 C11 1.471(4) . ?
C3 H3 0.9800 . ?
C3 C17 1.507(5) . ?
C4 C5 1.500(4) . ?
C5 C6 1.391(5) . ?
C5 C10 1.377(5) . ?
C6 H6 0.9300 . ?
C6 C7 1.381(6) . ?
C7 H7 0.9300 . ?
C7 C8 1.361(7) . ?
C8 H8 0.9300 . ?
C8 C9 1.376(7) . ?
C9 H9 0.9300 . ?
C9 C10 1.379(6) . ?
C10 H10 0.9300 . ?
C11 C12 1.394(5) . ?
C11 C16 1.386(5) . ?
C12 H12 0.9300 . ?
C12 C13 1.377(6) . ?
C13 H13 0.9300 . ?
C13 C14 1.391(7) . ?
C14 H14 0.9300 . ?
C14 C15 1.363(7) . ?
C15 H15 0.9300 . ?
C15 C16 1.381(5) . ?
C16 H16 0.9300 . ?
C18 H18A 0.9600 . ?
C18 H18B 0.9600 . ?
C18 H18C 0.9600 . ?
F4 C29 1.331(6) . ?
F5 C29 1.322(6) . ?
F6 C29 1.325(5) . ?
O3 C20 1.435(4) . ?
O3 C21 1.416(4) . ?
O4 C30 1.227(4) . ?
N1 C19 1.269(4) . ?
N1 C21 1.436(5) . ?
N2 H2 0.8600 . ?
N2 C20 1.449(4) . ?
N2 C30 1.355(4) . ?
C19 C20 1.537(4) . ?
C19 C22 1.480(5) . ?
C20 C28 1.515(4) . ?
C21 H21 0.9800 . ?
C21 C29 1.504(5) . ?
C22 C23 1.391(5) . ?
C22 C27 1.378(5) . ?
C23 H23 0.9300 . ?
C23 C24 1.384(6) . ?
C24 H24 0.9300 . ?
C24 C25 1.370(8) . ?
C25 H25 0.9300 . ?
C25 C26 1.352(7) . ?
C26 H26 0.9300 . ?
C26 C27 1.386(6) . ?
C27 H27 0.9300 . ?
C28 H28A 0.9600 . ?
C28 H28B 0.9600 . ?
C28 H28C 0.9600 . ?
C30 C31 1.495(4) . ?
C31 C32 1.384(5) . ?
C31 C36 1.384(5) . ?
C32 H32 0.9300 . ?
C32 C33 1.368(6) . ?
C33 H33 0.9300 . ?
C33 C34 1.370(7) . ?
C34 H34 0.9300 . ?
C34 C35 1.378(8) . ?
C35 H35 0.9300 . ?
C35 C36 1.390(6) . ?
C36 H36 0.9300 . ?
F7 C54 1.328(6) . ?
F8 C54 1.330(4) . ?
F9 C54 1.328(5) . ?
O5 C38 1.433(4) . ?
O5 C39 1.416(4) . ?
O6 C47 1.230(4) . ?
N5 C37 1.276(4) . ?
N5 C39 1.436(4) . ?
N6 H6A 0.8600 . ?
N6 C38 1.446(4) . ?
N6 C47 1.344(4) . ?
C37 C38 1.539(4) . ?
C37 C40 1.476(4) . ?
C38 C46 1.516(4) . ?
C39 H39 0.9800 . ?
C39 C54 1.508(5) . ?
C40 C41 1.390(5) . ?
C40 C45 1.390(5) . ?
C41 H41 0.9300 . ?
C41 C42 1.387(5) . ?
C42 H42 0.9300 . ?
C42 C43 1.362(7) . ?
C43 H43 0.9300 . ?
C43 C44 1.380(7) . ?
C44 H44 0.9300 . ?
C44 C45 1.385(6) . ?
C45 H45 0.9300 . ?
C46 H46A 0.9600 . ?
C46 H46B 0.9600 . ?
C46 H46C 0.9600 . ?
C47 C48 1.502(4) . ?
C48 C49 1.380(5) . ?
C48 C53 1.382(5) . ?
C49 H49 0.9300 . ?
C49 C50 1.377(5) . ?
C50 H50 0.9300 . ?
C50 C51 1.369(6) . ?
C51 H51 0.9300 . ?
C51 C52 1.375(7) . ?
C52 H52 0.9300 . ?
C52 C53 1.385(5) . ?
C53 H53 0.9300 . ?
F10 C65 1.323(5) . ?
F11 C65 1.333(6) . ?
F12 C65 1.322(6) . ?
O7 C56 1.441(4) . ?
O7 C57 1.414(4) . ?
O8 C66 1.223(4) . ?
N7 C55 1.273(4) . ?
N7 C57 1.426(5) . ?
N8 H8A 0.8600 . ?
N8 C56 1.449(4) . ?
N8 C66 1.352(4) . ?
C55 C56 1.542(4) . ?
C55 C58 1.468(5) . ?
C56 C64 1.516(4) . ?
C57 H57 0.9800 . ?
C57 C65 1.515(5) . ?
C58 C59 1.388(5) . ?
C58 C63 1.397(5) . ?
C59 H59 0.9300 . ?
C59 C60 1.382(6) . ?
C60 H60 0.9300 . ?
C60 C61 1.373(7) . ?
C61 H61 0.9300 . ?
C61 C62 1.382(7) . ?
C62 H62 0.9300 . ?
C62 C63 1.376(6) . ?
C63 H63 0.9300 . ?
C64 H64A 0.9600 . ?
C64 H64B 0.9600 . ?
C64 H64C 0.9600 . ?
C66 C67 1.490(4) . ?
C67 C68 1.374(6) . ?
C67 C72 1.387(5) . ?
C68 H68 0.9300 . ?
C68 C69 1.397(8) . ?
C69 H69 0.9300 . ?
C69 C70 1.364(10) . ?
C70 H70 0.9300 . ?
C70 C71 1.344(9) . ?
C71 H71 0.9300 . ?
C71 C72 1.381(6) . ?
C72 H72 0.9300 . ?

loop_
_geom_torsion_atom_site_label_1
_geom_torsion_atom_site_label_2
_geom_torsion_atom_site_label_3
_geom_torsion_atom_site_label_4
_geom_torsion
_geom_torsion_site_symmetry_1
_geom_torsion_site_symmetry_2
_geom_torsion_site_symmetry_3
_geom_torsion_site_symmetry_4
_geom_torsion_publ_flag
O1 C1 C2 N3 -1.6(3) . . . . ?
O1 C1 C2 C11 -178.8(3) . . . . ?
O1 C3 C17 F1 -61.1(4) . . . . ?
O1 C3 C17 F2 177.5(3) . . . . ?
O1 C3 C17 F3 58.9(5) . . . . ?
O2 C4 C5 C6 136.3(4) . . . . ?
O2 C4 C5 C10 -43.0(4) . . . . ?
N3 C2 C11 C12 -21.8(5) . . . . ?
N3 C2 C11 C16 154.3(3) . . . . ?
N3 C3 C17 F1 59.0(4) . . . . ?
N3 C3 C17 F2 -62.4(5) . . . . ?
N3 C3 C17 F3 179.0(3) . . . . ?
N4 C1 C2 N3 -120.1(3) . . . . ?
N4 C1 C2 C11 62.7(4) . . . . ?
N4 C4 C5 C6 -46.6(4) . . . . ?
N4 C4 C5 C10 134.1(3) . . . . ?
C1 O1 C3 N3 3.5(4) . . . . ?
C1 O1 C3 C17 123.4(3) . . . . ?
C1 N4 C4 O2 1.2(5) . . . . ?
C1 N4 C4 C5 -175.8(3) . . . . ?
C1 C2 C11 C12 155.1(3) . . . . ?
C1 C2 C11 C16 -28.7(5) . . . . ?
C2 N3 C3 O1 -4.6(4) . . . . ?
C2 N3 C3 C17 -124.9(3) . . . . ?
C2 C11 C12 C13 175.8(4) . . . . ?
C2 C11 C16 C15 -175.5(4) . . . . ?
C3 O1 C1 N4 120.1(3) . . . . ?
C3 O1 C1 C2 -1.3(3) . . . . ?
C3 O1 C1 C18 -120.4(3) . . . . ?
C3 N3 C2 C1 3.7(4) . . . . ?
C3 N3 C2 C11 -179.0(3) . . . . ?
C4 N4 C1 O1 -73.1(3) . . . . ?
C4 N4 C1 C2 40.2(4) . . . . ?
C4 N4 C1 C18 166.9(3) . . . . ?
C4 C5 C6 C7 -176.1(4) . . . . ?
C4 C5 C10 C9 178.5(4) . . . . ?
C5 C6 C7 C8 -2.4(7) . . . . ?
C6 C5 C10 C9 -0.8(6) . . . . ?
C6 C7 C8 C9 -0.8(7) . . . . ?
C7 C8 C9 C10 3.2(7) . . . . ?
C8 C9 C10 C5 -2.4(7) . . . . ?
C10 C5 C6 C7 3.2(6) . . . . ?
C11 C12 C13 C14 -0.2(7) . . . . ?
C12 C11 C16 C15 0.7(6) . . . . ?
C12 C13 C14 C15 0.8(8) . . . . ?
C13 C14 C15 C16 -0.6(8) . . . . ?
C14 C15 C16 C11 -0.1(7) . . . . ?
C16 C11 C12 C13 -0.5(6) . . . . ?
C18 C1 C2 N3 115.2(3) . . . . ?
C18 C1 C2 C11 -62.0(4) . . . . ?
O3 C21 C29 F4 -61.6(4) . . . . ?
O3 C21 C29 F5 58.5(5) . . . . ?
O3 C21 C29 F6 179.1(4) . . . . ?
O4 C30 C31 C32 49.0(5) . . . . ?
O4 C30 C31 C36 -130.2(4) . . . . ?
N1 C19 C20 O3 2.8(3) . . . . ?
N1 C19 C20 N2 120.6(3) . . . . ?
N1 C19 C20 C28 -114.1(3) . . . . ?
N1 C19 C22 C23 19.4(5) . . . . ?
N1 C19 C22 C27 -156.7(4) . . . . ?
N1 C21 C29 F4 178.8(3) . . . . ?
N1 C21 C29 F5 -61.1(4) . . . . ?
N1 C21 C29 F6 59.4(5) . . . . ?
N2 C30 C31 C32 -128.3(3) . . . . ?
N2 C30 C31 C36 52.5(5) . . . . ?
C19 N1 C21 O3 5.3(4) . . . . ?
C19 N1 C21 C29 125.4(3) . . . . ?
C19 C22 C23 C24 -174.3(4) . . . . ?
C19 C22 C27 C26 174.1(4) . . . . ?
C20 O3 C21 N1 -3.4(4) . . . . ?
C20 O3 C21 C29 -124.0(3) . . . . ?
C20 N2 C30 O4 0.5(5) . . . . ?
C20 N2 C30 C31 177.7(3) . . . . ?
C20 C19 C22 C23 -157.9(3) . . . . ?
C20 C19 C22 C27 26.0(5) . . . . ?
C21 O3 C20 N2 -120.7(3) . . . . ?
C21 O3 C20 C19 0.6(3) . . . . ?
C21 O3 C20 C28 119.6(3) . . . . ?
C21 N1 C19 C20 -5.0(4) . . . . ?
C21 N1 C19 C22 177.5(3) . . . . ?
C22 C19 C20 O3 -179.7(3) . . . . ?
C22 C19 C20 N2 -62.0(4) . . . . ?
C22 C19 C20 C28 63.4(4) . . . . ?
C22 C23 C24 C25 -0.1(8) . . . . ?
C23 C22 C27 C26 -2.0(6) . . . . ?
C23 C24 C25 C26 -1.7(9) . . . . ?
C24 C25 C26 C27 1.6(9) . . . . ?
C25 C26 C27 C22 0.2(8) . . . . ?
C27 C22 C23 C24 1.9(6) . . . . ?
C30 N2 C20 O3 74.1(3) . . . . ?
C30 N2 C20 C19 -38.5(4) . . . . ?
C30 N2 C20 C28 -165.8(3) . . . . ?
C30 C31 C32 C33 179.6(4) . . . . ?
C30 C31 C36 C35 178.4(4) . . . . ?
C31 C32 C33 C34 1.6(7) . . . . ?
C32 C31 C36 C35 -0.8(6) . . . . ?
C32 C33 C34 C35 0.1(8) . . . . ?
C33 C34 C35 C36 -2.1(8) . . . . ?
C34 C35 C36 C31 2.4(7) . . . . ?
C36 C31 C32 C33 -1.2(6) . . . . ?
O5 C39 C54 F7 -62.1(4) . . . . ?
O5 C39 C54 F8 177.0(3) . . . . ?
O5 C39 C54 F9 58.7(4) . . . . ?
O6 C47 C48 C49 133.4(4) . . . . ?
O6 C47 C48 C53 -46.9(4) . . . . ?
N5 C37 C38 O5 -0.9(3) . . . . ?
N5 C37 C38 N6 -119.4(3) . . . . ?
N5 C37 C38 C46 115.8(3) . . . . ?
N5 C37 C40 C41 154.6(3) . . . . ?
N5 C37 C40 C45 -23.5(5) . . . . ?
N5 C39 C54 F7 57.8(4) . . . . ?
N5 C39 C54 F8 -63.1(4) . . . . ?
N5 C39 C54 F9 178.6(3) . . . . ?
N6 C47 C48 C49 -49.8(4) . . . . ?
N6 C47 C48 C53 130.0(3) . . . . ?
C37 N5 C39 O5 -3.7(4) . . . . ?
C37 N5 C39 C54 -123.9(3) . . . . ?
C37 C40 C41 C42 -176.1(4) . . . . ?
C37 C40 C45 C44 177.1(4) . . . . ?
C38 O5 C39 N5 3.2(4) . . . . ?
C38 O5 C39 C54 123.4(3) . . . . ?
C38 N6 C47 O6 1.6(5) . . . . ?
C38 N6 C47 C48 -175.1(3) . . . . ?
C38 C37 C40 C41 -28.1(5) . . . . ?
C38 C37 C40 C45 153.7(3) . . . . ?
C39 O5 C38 N6 120.0(3) . . . . ?
C39 O5 C38 C37 -1.5(3) . . . . ?
C39 O5 C38 C46 -120.2(3) . . . . ?
C39 N5 C37 C38 2.8(4) . . . . ?
C39 N5 C37 C40 -179.6(3) . . . . ?
C40 C37 C38 O5 -178.3(3) . . . . ?
C40 C37 C38 N6 63.2(4) . . . . ?
C40 C37 C38 C46 -61.7(4) . . . . ?
C40 C41 C42 C43 -1.7(7) . . . . ?
C41 C40 C45 C44 -1.1(6) . . . . ?
C41 C42 C43 C44 0.3(8) . . . . ?
C42 C43 C44 C45 0.7(8) . . . . ?
C43 C44 C45 C40 -0.3(7) . . . . ?
C45 C40 C41 C42 2.1(6) . . . . ?
C47 N6 C38 O5 -73.6(3) . . . . ?
C47 N6 C38 C37 39.8(4) . . . . ?
C47 N6 C38 C46 166.4(3) . . . . ?
C47 C48 C49 C50 -179.3(3) . . . . ?
C47 C48 C53 C52 -179.0(3) . . . . ?
C48 C49 C50 C51 -2.0(6) . . . . ?
C49 C48 C53 C52 0.8(5) . . . . ?
C49 C50 C51 C52 1.5(7) . . . . ?
C50 C51 C52 C53 0.2(7) . . . . ?
C51 C52 C53 C48 -1.3(6) . . . . ?
C53 C48 C49 C50 0.9(5) . . . . ?
O7 C57 C65 F10 179.1(4) . . . . ?
O7 C57 C65 F11 -61.4(4) . . . . ?
O7 C57 C65 F12 58.5(5) . . . . ?
O8 C66 C67 C68 -118.2(4) . . . . ?
O8 C66 C67 C72 60.0(5) . . . . ?
N7 C55 C56 O7 1.4(3) . . . . ?
N7 C55 C56 N8 119.3(3) . . . . ?
N7 C55 C56 C64 -115.4(3) . . . . ?
N7 C55 C58 C59 -158.8(3) . . . . ?
N7 C55 C58 C63 17.2(5) . . . . ?
N7 C57 C65 F10 58.1(5) . . . . ?
N7 C57 C65 F11 177.6(3) . . . . ?
N7 C57 C65 F12 -62.5(4) . . . . ?
N8 C66 C67 C68 64.5(5) . . . . ?
N8 C66 C67 C72 -117.4(3) . . . . ?
C55 N7 C57 O7 6.3(4) . . . . ?
C55 N7 C57 C65 127.0(3) . . . . ?
C55 C58 C59 C60 172.8(4) . . . . ?
C55 C58 C63 C62 -174.0(4) . . . . ?
C56 O7 C57 N7 -5.4(4) . . . . ?
C56 O7 C57 C65 -127.0(3) . . . . ?
C56 N8 C66 O8 -2.5(5) . . . . ?
C56 N8 C66 C67 174.8(3) . . . . ?
C56 C55 C58 C59 21.7(5) . . . . ?
C56 C55 C58 C63 -162.4(3) . . . . ?
C57 O7 C56 N8 -118.5(3) . . . . ?
C57 O7 C56 C55 2.5(3) . . . . ?
C57 O7 C56 C64 121.4(3) . . . . ?
C57 N7 C55 C56 -4.7(4) . . . . ?
C57 N7 C55 C58 175.7(3) . . . . ?
C58 C55 C56 O7 -179.0(3) . . . . ?
C58 C55 C56 N8 -61.1(4) . . . . ?
C58 C55 C56 C64 64.2(4) . . . . ?
C58 C59 C60 C61 2.1(7) . . . . ?
C59 C58 C63 C62 2.1(6) . . . . ?
C59 C60 C61 C62 0.1(9) . . . . ?
C60 C61 C62 C63 -1.2(9) . . . . ?
C61 C62 C63 C58 0.1(8) . . . . ?
C63 C58 C59 C60 -3.2(6) . . . . ?
C66 N8 C56 O7 73.3(3) . . . . ?
C66 N8 C56 C55 -39.4(4) . . . . ?
C66 N8 C56 C64 -166.4(3) . . . . ?
C66 C67 C68 C69 -179.8(4) . . . . ?
C66 C67 C72 C71 177.8(4) . . . . ?
C67 C68 C69 C70 1.2(8) . . . . ?
C68 C67 C72 C71 -4.0(6) . . . . ?
C68 C69 C70 C71 -2.7(9) . . . . ?
C69 C70 C71 C72 0.8(8) . . . . ?
C70 C71 C72 C67 2.6(7) . . . . ?
C72 C67 C68 C69 2.1(6) . . . . ?
